data_7027096
loop_
_publ_author_name
'Li, Peiyi'
'Scowen, Ian J.'
'Davies, John E.'
'Halcrow, Malcolm A.'

_publ_section_title
;
 Co-ordination chemistry of bis(ferrocenylcarbaldimine) Schiff bases
;
_journal_issue 22
_journal_name_full 'Journal of the Chemical Society, Dalton Transactions'
_journal_page_first 3791
_journal_paper_doi 10.1039/a806657d
_journal_year 1998
_chemical_formula_moiety '[C28 H25 Fe2 N2] [B F4]'
_chemical_formula_sum 'C28 H25 B F4 Fe2 N2'
_chemical_formula_weight 588.01
_chemical_name_systematic
; 
1-(ferrocenylmethyl)-2-(ferrocenyl)benzimidazolium tetrafluoroborate 
;
_space_group_IT_number 14
_symmetry_cell_setting monoclinic
_symmetry_space_group_name_Hall '-P 2ybc'
_symmetry_space_group_name_H-M 'P 1 21/c 1'
_atom_sites_solution_hydrogens geom
_atom_sites_solution_primary direct
_atom_sites_solution_secondary difmap
_audit_creation_method SHELXL-97
_cell_angle_alpha 90.00
_cell_angle_beta 108.45(3)
_cell_angle_gamma 90.00
_cell_formula_units_Z 4
_cell_length_a 10.966(2)
_cell_length_b 15.935(3)
_cell_length_c 14.829(3)
_cell_measurement_reflns_used 356
_cell_measurement_temperature 293(2)
_cell_volume 2458.1(9)
_computing_cell_refinement 'Stoe IPDS 1.04'
_computing_data_collection 'Stoe IPDS 1.04'
_computing_data_reduction 'Stoe IPDS 1.04'
_computing_molecular_graphics 'Siemens SHELXTL (Sheldrick, 1987)'
_computing_publication_material 'Siemens SHELXTL (Sheldrick, 1987)'
_computing_structure_refinement 'SHELXL-97 (Sheldrick, 1997)'
_computing_structure_solution 'SHELXS-97 (Sheldrick, 1990)'
_diffrn_ambient_temperature 293(2)
_diffrn_detector_area_resol_mean 0.70
_diffrn_measured_fraction_theta_full 0.839
_diffrn_measured_fraction_theta_max 0.839
_diffrn_measurement_device_type 'Stoe IPDS'
_diffrn_measurement_method 'image plate'
_diffrn_radiation_monochromator graphite
_diffrn_radiation_source 'fine-focus sealed tube'
_diffrn_radiation_type MoK\a
_diffrn_radiation_wavelength 0.71073
_diffrn_reflns_av_R_equivalents 0.0744
_diffrn_reflns_av_sigmaI/netI 0.0474
_diffrn_reflns_limit_h_max 13
_diffrn_reflns_limit_h_min -10
_diffrn_reflns_limit_k_max 18
_diffrn_reflns_limit_k_min -18
_diffrn_reflns_limit_l_max 17
_diffrn_reflns_limit_l_min -12
_diffrn_reflns_number 8511
_diffrn_reflns_theta_full 25.00
_diffrn_reflns_theta_max 25.00
_diffrn_reflns_theta_min 4.34
_diffrn_standards_decay_% 0
_diffrn_standards_number 100
_exptl_absorpt_coefficient_mu 1.232
_exptl_absorpt_correction_T_max 0.672
_exptl_absorpt_correction_T_min 0.204
_exptl_absorpt_correction_type refdelf
_exptl_absorpt_process_details 'DIFABS: Walker, N & Stuart, D (1983), Acta Cryst. A39, 158'
_exptl_crystal_colour red
_exptl_crystal_density_diffrn 1.589
_exptl_crystal_density_method 'not measured'
_exptl_crystal_description block
_exptl_crystal_F_000 1200
_exptl_crystal_size_max 0.58
_exptl_crystal_size_mid 0.36
_exptl_crystal_size_min 0.26
_refine_diff_density_max 0.417
_refine_diff_density_min -0.403
_refine_diff_density_rms 0.065
_refine_ls_extinction_method none
_refine_ls_goodness_of_fit_ref 1.032
_refine_ls_hydrogen_treatment mixed
_refine_ls_matrix_type full
_refine_ls_number_parameters 346
_refine_ls_number_reflns 3770
_refine_ls_number_restraints 11
_refine_ls_restrained_S_all 1.032
_refine_ls_R_factor_all 0.0777
_refine_ls_R_factor_gt 0.0614
_refine_ls_shift/su_max 0.066
_refine_ls_shift/su_mean 0.007
_refine_ls_structure_factor_coef Fsqd
_refine_ls_weighting_details 'w=1/[\s^2^(Fo^2^)+(0.0957P)^2^+2.0595P] where P=(Fo^2^+2Fc^2^)/3'
_refine_ls_weighting_scheme calc
_refine_ls_wR_factor_gt 0.1643
_refine_ls_wR_factor_ref 0.1747
_reflns_number_gt 2971
_reflns_number_total 3770
_reflns_threshold_expression >2sigma(I)
_cod_data_source_file 806657Dsup1.cif
_cod_data_source_block ia009/PL4
_cod_depositor_comments
;
The following automatic conversions were performed:

'_refine_ls_weighting_scheme' value 'calc
w=1/[\s^2^(Fo^2^)+(0.0957P)^2^+2.0595P] where P=(Fo^2^+2Fc^2^)/3' was
changed to 'calc'. New tag '_refine_ls_weighting_details' was
created. The value of the new tag was set to
'w=1/[\s^2^(Fo^2^)+(0.0957P)^2^+2.0595P] where P=(Fo^2^+2Fc^2^)/3'.

Automatic conversion script
Id: cif_fix_values 3143 2015-03-26 13:38:13Z robertas 
;
_cod_original_sg_symbol_H-M P2(1)/c
_cod_database_code 7027096

loop_
_symmetry_equiv_pos_as_xyz
'x, y, z'
'-x, y+1/2, -z+1/2'
'-x, -y, -z'
'x, -y-1/2, z-1/2'

loop_
_atom_site_label
_atom_site_type_symbol
_atom_site_fract_x
_atom_site_fract_y
_atom_site_fract_z
_atom_site_U_iso_or_equiv
_atom_site_adp_type
_atom_site_occupancy
_atom_site_calc_flag
_atom_site_refinement_flags
_atom_site_disorder_assembly
_atom_site_disorder_group
Fe1 Fe 0.66140(7) 0.21420(4) 0.54736(5) 0.0564(3) Uani 1 d . . .
Fe2 Fe 0.75506(7) 0.55817(4) 0.76324(5) 0.0610(3) Uani 1 d . . .
N1 N 0.8656(4) 0.4408(2) 0.5565(3) 0.0570(10) Uani 1 d . . .
N2 N 0.8376(5) 0.5761(3) 0.5422(3) 0.0631(10) Uani 1 d D . .
C1 C 0.8674(5) 0.5122(3) 0.6064(4) 0.0548(11) Uani 1 d . . .
C2 C 0.8171(5) 0.5465(3) 0.4521(4) 0.0603(12) Uani 1 d . . .
C3 C 0.7848(6) 0.5864(3) 0.3638(4) 0.0711(14) Uani 1 d . . .
H3 H 0.7736 0.6442 0.3582 0.085 Uiso 1 calc R . .
C4 C 0.7702(6) 0.5361(4) 0.2853(4) 0.0740(15) Uani 1 d . . .
H4 H 0.7501 0.5605 0.2255 0.089 Uiso 1 calc R . .
C5 C 0.7850(7) 0.4503(3) 0.2942(5) 0.0801(17) Uani 1 d . . .
H5 H 0.7728 0.4185 0.2395 0.096 Uiso 1 calc R . .
C6 C 0.8170(5) 0.4099(3) 0.3802(4) 0.0671(13) Uani 1 d . . .
H6 H 0.8272 0.3519 0.3849 0.080 Uiso 1 calc R . .
C7 C 0.8335(5) 0.4600(3) 0.4603(4) 0.0583(12) Uani 1 d . . .
C10 C 0.8890(5) 0.3547(3) 0.5969(4) 0.0571(11) Uani 1 d . . .
H10A H 0.9552 0.3566 0.6584 0.068 Uiso 1 calc R . .
H10B H 0.9193 0.3192 0.5553 0.068 Uiso 1 calc R . .
C11 C 0.7678(5) 0.3180(3) 0.6079(4) 0.0563(11) Uani 1 d . . .
C12 C 0.6400(5) 0.3407(3) 0.5576(4) 0.0662(12) Uani 1 d . . .
C13 C 0.5556(6) 0.2957(3) 0.5980(5) 0.0775(16) Uani 1 d . . .
C14 C 0.6335(6) 0.2455(3) 0.6728(4) 0.0709(14) Uani 1 d . . .
C15 C 0.7648(5) 0.2591(3) 0.6799(4) 0.0627(12) Uani 1 d . . .
C21 C 0.7389(6) 0.1574(3) 0.4543(5) 0.0761(15) Uani 1 d . . .
C22 C 0.6115(7) 0.1847(4) 0.4066(4) 0.0843(17) Uani 1 d . . .
C23 C 0.5292(6) 0.1438(4) 0.4476(5) 0.0818(16) Uani 1 d . . .
C24 C 0.6055(6) 0.0921(3) 0.5222(5) 0.0763(15) Uani 1 d . . .
C25 C 0.7357(6) 0.0997(3) 0.5263(4) 0.0753(15) Uani 1 d . . .
C31 C 0.8939(5) 0.5243(3) 0.7064(4) 0.0590(11) Uani 1 d . . .
C32 C 0.9219(5) 0.6052(3) 0.7520(4) 0.0658(13) Uani 1 d . . .
C33 C 0.9330(6) 0.5950(3) 0.8486(4) 0.0723(14) Uani 1 d . . .
C34 C 0.9114(5) 0.5080(3) 0.8645(4) 0.0685(13) Uani 1 d . . .
C35 C 0.8888(5) 0.4640(3) 0.7799(4) 0.0619(12) Uani 1 d . . .
C41 C 0.6129(11) 0.5564(8) 0.8260(8) 0.079(3) Uiso 0.65 d PD A 1
C42 C 0.6294(11) 0.6386(7) 0.7931(10) 0.078(3) Uiso 0.65 d PD A 1
C43 C 0.6102(12) 0.6372(8) 0.6948(11) 0.079(3) Uiso 0.65 d PD A 1
C44 C 0.5763(10) 0.5510(7) 0.6580(7) 0.076(2) Uiso 0.65 d PD A 1
C45 C 0.5784(10) 0.4992(5) 0.7419(10) 0.078(2) Uiso 0.65 d PD A 1
C412 C 0.5896(17) 0.5284(11) 0.7933(15) 0.065(4) Uiso 0.35 d PD A 2
C422 C 0.624(2) 0.6127(16) 0.8213(15) 0.091(7) Uiso 0.35 d PD A 2
C432 C 0.637(2) 0.6645(11) 0.748(2) 0.104(6) Uiso 0.35 d PD A 2
C442 C 0.595(2) 0.6123(14) 0.6631(14) 0.077(5) Uiso 0.35 d PD A 2
C452 C 0.566(2) 0.5269(12) 0.6895(16) 0.095(6) Uiso 0.35 d PD A 2
F1 F 0.7703(4) 0.7431(2) 0.5499(4) 0.1118(14) Uani 1 d . . .
F2 F 0.8289(5) 0.8784(2) 0.5477(4) 0.1289(16) Uani 1 d . . .
F3 F 0.8934(7) 0.8047(3) 0.6804(4) 0.164(3) Uani 1 d . . .
F4 F 0.9704(6) 0.7735(4) 0.5687(7) 0.203(4) Uani 1 d . . .
B1 B 0.8668(7) 0.8018(4) 0.5835(6) 0.0743(17) Uani 1 d . . .
H2 H 0.824(6) 0.620(2) 0.557(5) 0.075(18) Uiso 1 d D . .
H12 H 0.6019 0.3682 0.4947 0.10(2) Uiso 1 d . . .
H14 H 0.6026 0.2125 0.7214 0.090(18) Uiso 1 d . . .
H35 H 0.9018 0.3911 0.7832 0.13(2) Uiso 1 d . . .
H23 H 0.4222 0.1614 0.4209 0.12(2) Uiso 1 d . . .
H21 H 0.8224 0.1804 0.4570 0.091(19) Uiso 1 d . . .
H22 H 0.5828 0.2254 0.3419 0.089(17) Uiso 1 d . . .
H25 H 0.8215 0.0714 0.5806 0.083(17) Uiso 1 d . . .
H24 H 0.5813 0.0470 0.5680 0.074(15) Uiso 1 d . . .
H33 H 0.9581 0.6410 0.9122 0.10(2) Uiso 1 d . . .
H22 H 0.9180 0.6642 0.7176 0.080(16) Uiso 1 d . . .
H13 H 0.4625 0.2945 0.5678 0.067(14) Uiso 1 d . . .
H34 H 0.9208 0.4857 0.9344 0.091(18) Uiso 1 d . . .
H15 H 0.8626 0.2244 0.7287 0.068(14) Uiso 1 d . . .

loop_
_atom_site_aniso_label
_atom_site_aniso_U_11
_atom_site_aniso_U_22
_atom_site_aniso_U_33
_atom_site_aniso_U_23
_atom_site_aniso_U_13
_atom_site_aniso_U_12
Fe1 0.0570(4) 0.0559(4) 0.0566(5) -0.0023(3) 0.0183(4) -0.0044(3)
Fe2 0.0566(4) 0.0669(5) 0.0580(5) 0.0035(3) 0.0158(4) 0.0054(3)
N1 0.059(2) 0.050(2) 0.066(3) -0.0002(17) 0.025(2) -0.0029(16)
N2 0.079(3) 0.050(2) 0.062(3) -0.0011(19) 0.025(2) 0.001(2)
C1 0.055(3) 0.052(2) 0.058(3) -0.0023(19) 0.019(2) -0.0039(19)
C2 0.062(3) 0.055(3) 0.066(3) 0.001(2) 0.024(3) -0.004(2)
C3 0.078(3) 0.066(3) 0.070(4) 0.012(2) 0.024(3) 0.001(3)
C4 0.081(4) 0.085(4) 0.055(3) 0.006(3) 0.020(3) -0.002(3)
C5 0.101(5) 0.080(4) 0.063(4) -0.009(3) 0.030(4) -0.006(3)
C6 0.078(3) 0.060(3) 0.064(3) -0.005(2) 0.025(3) 0.000(2)
C7 0.060(3) 0.058(3) 0.060(3) 0.003(2) 0.023(3) -0.001(2)
C10 0.057(3) 0.048(2) 0.066(3) 0.002(2) 0.019(3) 0.0009(19)
C11 0.058(3) 0.053(2) 0.057(3) -0.0006(19) 0.018(2) 0.001(2)
C12 0.060(3) 0.064(3) 0.070(3) 0.002(2) 0.014(3) 0.003(2)
C13 0.065(3) 0.072(3) 0.101(5) -0.017(3) 0.034(3) -0.010(3)
C14 0.078(3) 0.073(3) 0.069(3) -0.013(3) 0.034(3) -0.014(3)
C15 0.071(3) 0.061(3) 0.057(3) -0.004(2) 0.023(3) -0.013(2)
C21 0.090(4) 0.069(3) 0.082(4) -0.015(3) 0.044(4) -0.010(3)
C22 0.107(5) 0.086(4) 0.055(3) -0.010(3) 0.018(3) 0.008(3)
C23 0.067(3) 0.091(4) 0.080(4) -0.028(3) 0.013(3) -0.007(3)
C24 0.084(4) 0.069(3) 0.081(4) -0.017(3) 0.033(4) -0.021(3)
C25 0.086(4) 0.065(3) 0.076(4) -0.012(3) 0.027(3) -0.006(3)
C31 0.057(3) 0.058(3) 0.058(3) -0.001(2) 0.012(2) -0.002(2)
C32 0.065(3) 0.062(3) 0.070(4) -0.011(2) 0.021(3) -0.008(2)
C33 0.069(3) 0.073(3) 0.069(4) -0.014(3) 0.015(3) -0.006(3)
C34 0.066(3) 0.074(3) 0.062(3) 0.005(2) 0.015(3) 0.011(2)
C35 0.064(3) 0.062(3) 0.055(3) 0.007(2) 0.013(3) 0.011(2)
F1 0.086(3) 0.067(2) 0.161(4) -0.009(2) 0.009(3) -0.0084(18)
F2 0.176(4) 0.061(2) 0.119(4) 0.018(2) 0.004(3) -0.007(2)
F3 0.278(8) 0.101(3) 0.094(4) 0.002(2) 0.033(4) -0.021(4)
F4 0.128(5) 0.157(5) 0.366(12) 0.004(5) 0.138(7) 0.011(4)
B1 0.079(4) 0.065(3) 0.076(5) 0.006(3) 0.020(4) -0.007(3)

loop_
_atom_type_symbol
_atom_type_description
_atom_type_scat_dispersion_real
_atom_type_scat_dispersion_imag
_atom_type_scat_source
C C 0.0033 0.0016 'International Tables Vol C Tables 4.2.6.8 and 6.1.1.4'
H H 0.0000 0.0000 'International Tables Vol C Tables 4.2.6.8 and 6.1.1.4'
B B 0.0013 0.0007 'International Tables Vol C Tables 4.2.6.8 and 6.1.1.4'
N N 0.0061 0.0033 'International Tables Vol C Tables 4.2.6.8 and 6.1.1.4'
F F 0.0171 0.0103 'International Tables Vol C Tables 4.2.6.8 and 6.1.1.4'
Fe Fe 0.3463 0.8444 'International Tables Vol C Tables 4.2.6.8 and 6.1.1.4'

loop_
_geom_angle_atom_site_label_1
_geom_angle_atom_site_label_2
_geom_angle_atom_site_label_3
_geom_angle
C13 Fe1 C22 121.7(3)
C13 Fe1 C24 120.2(2)
C22 Fe1 C24 67.9(3)
C13 Fe1 C12 41.4(2)
C22 Fe1 C12 107.7(2)
C24 Fe1 C12 157.1(2)
C13 Fe1 C14 40.6(2)
C22 Fe1 C14 157.1(3)
C24 Fe1 C14 106.1(2)
C12 Fe1 C14 68.7(2)
C13 Fe1 C21 159.6(3)
C22 Fe1 C21 40.7(3)
C24 Fe1 C21 67.6(2)
C12 Fe1 C21 124.7(2)
C14 Fe1 C21 159.5(3)
C13 Fe1 C23 105.1(2)
C22 Fe1 C23 40.0(3)
C24 Fe1 C23 40.7(3)
C12 Fe1 C23 121.5(2)
C14 Fe1 C23 121.1(2)
C21 Fe1 C23 67.7(2)
C13 Fe1 C11 68.7(2)
C22 Fe1 C11 124.3(2)
C24 Fe1 C11 160.5(2)
C12 Fe1 C11 40.2(2)
C14 Fe1 C11 68.55(19)
C21 Fe1 C11 110.5(2)
C23 Fe1 C11 158.3(2)
C13 Fe1 C25 156.7(2)
C22 Fe1 C25 68.4(3)
C24 Fe1 C25 40.4(2)
C12 Fe1 C25 161.0(2)
C14 Fe1 C25 122.3(2)
C21 Fe1 C25 40.4(2)
C23 Fe1 C25 68.2(2)
C11 Fe1 C25 125.5(2)
C13 Fe1 C15 68.4(2)
C22 Fe1 C15 160.9(2)
C24 Fe1 C15 123.3(2)
C12 Fe1 C15 68.1(2)
C14 Fe1 C15 40.7(2)
C21 Fe1 C15 125.2(2)
C23 Fe1 C15 158.3(2)
C11 Fe1 C15 40.62(18)
C25 Fe1 C15 109.1(2)
C43 Fe2 C42 40.5(5)
C43 Fe2 C31 121.9(4)
C42 Fe2 C31 155.1(4)
C43 Fe2 C32 108.3(3)
C42 Fe2 C32 118.4(4)
C31 Fe2 C32 41.55(19)
C43 Fe2 C33 125.0(4)
C42 Fe2 C33 105.3(3)
C31 Fe2 C33 68.9(2)
C32 Fe2 C33 40.4(2)
C43 Fe2 C34 161.6(5)
C42 Fe2 C34 123.6(4)
C31 Fe2 C34 68.8(2)
C32 Fe2 C34 68.8(2)
C33 Fe2 C34 41.1(2)
C43 Fe2 C41 69.4(4)
C42 Fe2 C41 41.0(4)
C31 Fe2 C41 163.8(4)
C32 Fe2 C41 151.0(4)
C33 Fe2 C41 115.8(4)
C34 Fe2 C41 104.0(3)
C43 Fe2 C412 69.3(5)
C42 Fe2 C412 52.5(6)
C31 Fe2 C412 149.0(6)
C32 Fe2 C412 169.1(7)
C33 Fe2 C412 131.8(6)
C34 Fe2 C412 110.0(5)
C41 Fe2 C412 18.2(5)
C43 Fe2 C35 158.1(5)
C42 Fe2 C35 160.2(5)
C31 Fe2 C35 42.06(19)
C32 Fe2 C35 69.7(2)
C33 Fe2 C35 68.4(2)
C34 Fe2 C35 39.5(2)
C41 Fe2 C35 123.4(3)
C412 Fe2 C35 116.8(5)
C43 Fe2 C452 52.6(7)
C42 Fe2 C452 68.5(6)
C31 Fe2 C452 118.2(6)
C32 Fe2 C452 145.1(7)
C33 Fe2 C452 173.0(6)
C34 Fe2 C452 139.2(7)
C41 Fe2 C452 57.4(7)
C412 Fe2 C452 41.9(6)
C35 Fe2 C452 116.3(5)
C43 Fe2 C422 54.2(7)
C42 Fe2 C422 16.8(5)
C31 Fe2 C422 170.6(8)
C32 Fe2 C422 129.5(7)
C33 Fe2 C422 105.7(6)
C34 Fe2 C422 112.7(7)
C41 Fe2 C422 25.5(6)
C412 Fe2 C422 40.2(6)
C35 Fe2 C422 144.4(8)
C452 Fe2 C422 67.4(7)
C43 Fe2 C45 70.2(4)
C42 Fe2 C45 69.8(4)
C31 Fe2 C45 126.9(3)
C32 Fe2 C45 166.2(4)
C33 Fe2 C45 151.8(4)
C34 Fe2 C45 117.2(3)
C41 Fe2 C45 42.3(4)
C412 Fe2 C45 24.2(5)
C35 Fe2 C45 106.4(3)
C452 Fe2 C45 24.0(5)
C422 Fe2 C45 61.5(6)
C1 N1 C7 109.3(4)
C1 N1 C10 125.8(5)
C7 N1 C10 124.9(4)
C1 N2 C2 110.7(4)
C1 N2 H2 121(5)
C2 N2 H2 128(5)
N1 C1 N2 106.7(4)
N1 C1 C31 130.0(4)
N2 C1 C31 123.3(4)
N2 C2 C7 106.3(4)
N2 C2 C3 132.3(4)
C7 C2 C3 121.4(5)
C4 C3 C2 116.9(5)
C4 C3 H3 121.5
C2 C3 H3 121.5
C5 C4 C3 121.1(5)
C5 C4 H4 119.4
C3 C4 H4 119.4
C6 C5 C4 122.9(5)
C6 C5 H5 118.6
C4 C5 H5 118.6
C5 C6 C7 116.6(5)
C5 C6 H6 121.7
C7 C6 H6 121.7
C2 C7 N1 107.0(4)
C2 C7 C6 121.0(5)
N1 C7 C6 132.0(4)
N1 C10 C11 110.9(4)
N1 C10 H10A 109.5
C11 C10 H10A 109.5
N1 C10 H10B 109.5
C11 C10 H10B 109.5
H10A C10 H10B 108.1
C12 C11 C15 108.0(4)
C12 C11 C10 127.3(4)
C15 C11 C10 124.4(5)
C12 C11 Fe1 69.2(3)
C15 C11 Fe1 69.8(3)
C10 C11 Fe1 131.5(3)
C11 C12 C13 108.3(5)
C11 C12 Fe1 70.6(3)
C13 C12 Fe1 69.1(3)
C11 C12 H12 131.4(5)
C13 C12 H12 118.3(5)
Fe1 C12 H12 112.9(4)
C14 C13 C12 107.4(5)
C14 C13 Fe1 69.8(3)
C12 C13 Fe1 69.4(3)
C14 C13 H13 129.2(5)
C12 C13 H13 122.3(6)
Fe1 C13 H13 116.9(4)
C13 C14 C15 108.5(4)
C13 C14 Fe1 69.6(3)
C15 C14 Fe1 70.5(3)
C13 C14 H14 125.8(5)
C15 C14 H14 124.9(6)
Fe1 C14 H14 133.6(4)
C14 C15 C11 107.9(5)
C14 C15 Fe1 68.9(3)
C11 C15 Fe1 69.6(3)
C14 C15 H15 130.7(4)
C11 C15 H15 121.1(4)
Fe1 C15 H15 121.5(3)
C25 C21 C22 108.6(5)
C25 C21 Fe1 70.4(3)
C22 C21 Fe1 69.4(3)
C25 C21 H21 117.4(7)
C22 C21 H21 131.9(6)
Fe1 C21 H21 113.0(4)
C23 C22 C21 108.0(6)
C23 C22 Fe1 70.3(3)
C21 C22 Fe1 70.0(4)
C23 C22 H22 126.8(7)
C21 C22 H22 124.8(6)
Fe1 C22 H22 131.0(4)
C22 C23 C24 107.9(5)
C22 C23 Fe1 69.7(3)
C24 C23 Fe1 69.3(3)
C22 C23 H23 117.8(6)
C24 C23 H23 134.1(6)
Fe1 C23 H23 121.9(4)
C25 C24 C23 108.8(5)
C25 C24 Fe1 70.7(3)
C23 C24 Fe1 70.0(3)
C25 C24 H24 118.4(6)
C23 C24 H24 132.5(6)
Fe1 C24 H24 129.8(4)
C24 C25 C21 106.7(6)
C24 C25 Fe1 68.9(3)
C21 C25 Fe1 69.3(3)
C24 C25 H25 127.1(5)
C21 C25 H25 125.9(5)
Fe1 C25 H25 122.0(4)
C1 C31 C32 123.4(5)
C1 C31 C35 129.6(4)
C32 C31 C35 106.9(5)
C1 C31 Fe2 122.2(4)
C32 C31 Fe2 69.2(3)
C35 C31 Fe2 69.9(3)
C33 C32 C31 108.1(4)
C33 C32 Fe2 70.4(3)
C31 C32 Fe2 69.2(3)
C33 C32 H22 124.5(5)
C31 C32 H22 126.5(5)
Fe2 C32 H22 117.6(4)
C32 C33 C34 108.2(4)
C32 C33 Fe2 69.2(3)
C34 C33 Fe2 69.5(3)
C32 C33 H33 132.7(5)
C34 C33 H33 119.0(5)
Fe2 C33 H33 128.3(4)
C35 C34 C33 109.3(4)
C35 C34 Fe2 70.5(3)
C33 C34 Fe2 69.4(3)
C35 C34 H34 129.9(5)
C33 C34 H34 120.6(5)
Fe2 C34 H34 129.9(4)
C34 C35 C31 107.5(4)
C34 C35 Fe2 69.9(3)
C31 C35 Fe2 68.0(3)
C34 C35 H35 118.7(4)
C31 C35 H35 130.5(4)
Fe2 C35 H35 143.3(4)
C42 C41 C45 107.5(8)
C42 C41 Fe2 68.7(5)
C45 C41 Fe2 70.0(5)
C43 C42 C41 110.2(10)
C43 C42 Fe2 69.7(6)
C41 C42 Fe2 70.4(5)
C42 C43 C44 109.6(9)
C42 C43 Fe2 69.8(6)
C44 C43 Fe2 71.0(6)
C43 C44 C45 105.6(9)
C43 C44 Fe2 66.8(7)
C45 C44 Fe2 69.0(6)
C44 C45 C41 107.1(7)
C44 C45 Fe2 69.2(5)
C41 C45 Fe2 67.7(5)
C422 C412 C452 105.2(13)
C422 C412 Fe2 70.9(10)
C452 C412 Fe2 69.6(10)
C432 C422 C412 114.5(15)
C432 C422 Fe2 71.3(12)
C412 C422 Fe2 69.0(9)
C422 C432 C442 104.6(14)
C422 C432 Fe2 69.6(11)
C442 C432 Fe2 69.2(11)
C432 C442 C452 109.2(14)
C432 C442 Fe2 70.0(11)
C452 C442 Fe2 68.6(11)
C442 C452 C412 106.2(13)
C442 C452 Fe2 69.9(11)
C412 C452 Fe2 68.4(10)
F4 B1 F2 115.2(6)
F4 B1 F3 106.3(8)
F2 B1 F3 108.7(6)
F4 B1 F1 108.2(6)
F2 B1 F1 111.5(7)
F3 B1 F1 106.6(5)

loop_
_geom_bond_atom_site_label_1
_geom_bond_atom_site_label_2
_geom_bond_distance
Fe1 C13 2.037(5)
Fe1 C22 2.039(6)
Fe1 C24 2.038(5)
Fe1 C12 2.041(5)
Fe1 C14 2.040(5)
Fe1 C21 2.047(5)
Fe1 C23 2.047(6)
Fe1 C11 2.060(5)
Fe1 C25 2.061(5)
Fe1 C15 2.062(5)
Fe2 C43 2.029(11)
Fe2 C42 2.031(10)
Fe2 C31 2.032(5)
Fe2 C32 2.032(5)
Fe2 C33 2.047(6)
Fe2 C34 2.050(6)
Fe2 C41 2.053(9)
Fe2 C412 2.056(15)
Fe2 C35 2.058(5)
Fe2 C452 2.07(2)
Fe2 C422 2.081(19)
Fe2 C45 2.085(9)
N1 C1 1.355(6)
N1 C7 1.392(7)
N1 C10 1.485(5)
N2 C1 1.362(6)
N2 C2 1.367(7)
N2 H2 0.77(3)
C1 C31 1.432(7)
C2 C7 1.389(6)
C2 C3 1.396(8)
C3 C4 1.380(8)
C3 H3 0.9300
C4 C5 1.378(8)
C4 H4 0.9300
C5 C6 1.372(8)
C5 H5 0.9300
C6 C7 1.394(7)
C6 H6 0.9300
C10 C11 1.507(6)
C10 H10A 0.9700
C10 H10B 0.9700
C11 C12 1.411(7)
C11 C15 1.430(7)
C12 C13 1.443(7)
C12 H12 0.995(6)
C13 C14 1.414(9)
C13 H13 0.977(6)
C14 C15 1.426(7)
C14 H14 1.032(5)
C15 H15 1.221(6)
C21 C25 1.418(8)
C21 C22 1.420(9)
C21 H21 0.975(6)
C22 C23 1.398(9)
C22 H22 1.118(6)
C23 C24 1.420(9)
C23 H23 1.148(6)
C24 C25 1.415(8)
C24 H24 1.079(6)
C25 H25 1.121(7)
C31 C32 1.442(7)
C31 C35 1.468(7)
C32 C33 1.408(8)
C32 H22 1.065(5)
C33 C34 1.439(7)
C33 H33 1.157(5)
C34 C35 1.390(8)
C34 H34 1.069(6)
C35 H35 1.169(5)
C41 C42 1.429(14)
C41 C45 1.493(14)
C42 C43 1.405(16)
C43 C44 1.481(16)
C44 C45 1.487(14)
C412 C422 1.422(19)
C412 C452 1.48(2)
C422 C432 1.40(2)
C432 C442 1.46(2)
C442 C452 1.48(2)
F1 B1 1.383(8)
F2 B1 1.343(8)
F3 B1 1.373(9)
F4 B1 1.304(8)
